data_4036020
loop_
_publ_author_name
'Zhang, Ji'
'Eisink, Niek N. H. M.'
'Witte, Martin D.'
'Minnaard, Adriaan J.'

_publ_section_title
;
 Regioselective Manipulation of GlcNAc Provides Allosamine, Lividosamine,
 and Related Compounds.
;
_journal_issue 2
_journal_name_full 'The Journal of organic chemistry'
_journal_page_first 516
_journal_page_last 525
_journal_paper_doi 10.1021/acs.joc.8b01949
_journal_volume 84
_journal_year 2019
_chemical_absolute_configuration ad
_chemical_formula_sum 'C9 H17 N O6'
_chemical_formula_weight 235.23
_space_group_crystal_system orthorhombic
_space_group_IT_number 19
_space_group_name_Hall 'P 2ac 2ab'
_space_group_name_H-M_alt 'P 21 21 21'
_atom_sites_solution_hydrogens geom
_audit_creation_method SHELXL-2014/7
_cell_angle_alpha 90
_cell_angle_beta 90
_cell_angle_gamma 90
_cell_formula_units_Z 8
_cell_length_a 9.6845(2)
_cell_length_b 11.1866(2)
_cell_length_c 20.2699(5)
_cell_measurement_reflns_used 9804
_cell_measurement_temperature 100(2)
_cell_measurement_theta_max 74.59
_cell_measurement_theta_min 4.51
_cell_volume 2195.97(8)
_computing_structure_refinement 'SHELXL-2014/7 (Sheldrick, 2014)'
_diffrn_ambient_temperature 100(2)
_diffrn_measured_fraction_theta_full 0.995
_diffrn_measured_fraction_theta_max 0.993
_diffrn_measurement_device_type 'Bruker APEX-II CCD'
_diffrn_measurement_method '\f and \w scans'
_diffrn_radiation_type CuK\a
_diffrn_radiation_wavelength 1.54178
_diffrn_reflns_av_R_equivalents 0.0264
_diffrn_reflns_av_unetI/netI 0.0154
_diffrn_reflns_Laue_measured_fraction_full 0.995
_diffrn_reflns_Laue_measured_fraction_max 0.993
_diffrn_reflns_limit_h_max 11
_diffrn_reflns_limit_h_min -12
_diffrn_reflns_limit_k_max 13
_diffrn_reflns_limit_k_min -13
_diffrn_reflns_limit_l_max 25
_diffrn_reflns_limit_l_min -25
_diffrn_reflns_number 30369
_diffrn_reflns_point_group_measured_fraction_full 0.996
_diffrn_reflns_point_group_measured_fraction_max 0.993
_diffrn_reflns_theta_full 67.679
_diffrn_reflns_theta_max 74.583
_diffrn_reflns_theta_min 4.362
_exptl_absorpt_coefficient_mu 1.026
_exptl_absorpt_correction_T_max 0.7538
_exptl_absorpt_correction_T_min 0.6550
_exptl_absorpt_correction_type multi-scan
_exptl_absorpt_process_details SADABS
_exptl_crystal_colour colorless
_exptl_crystal_density_diffrn 1.423
_exptl_crystal_description block
_exptl_crystal_F_000 1008
_exptl_crystal_size_max 0.400
_exptl_crystal_size_mid 0.250
_exptl_crystal_size_min 0.120
_refine_diff_density_max 0.204
_refine_diff_density_min -0.171
_refine_diff_density_rms 0.040
_refine_ls_abs_structure_details
;
 Flack x determined using 1855 quotients [(I+)-(I-)]/[(I+)+(I-)]
 (Parsons, Flack and Wagner, Acta Cryst. B69 (2013) 249-259).
;
_refine_ls_abs_structure_Flack 0.03(3)
_refine_ls_extinction_method none
_refine_ls_goodness_of_fit_ref 1.089
_refine_ls_hydrogen_treatment mixed
_refine_ls_matrix_type full
_refine_ls_number_parameters 305
_refine_ls_number_reflns 4453
_refine_ls_number_restraints 0
_refine_ls_restrained_S_all 1.089
_refine_ls_R_factor_all 0.0241
_refine_ls_R_factor_gt 0.0234
_refine_ls_shift/su_max 0.000
_refine_ls_shift/su_mean 0.000
_refine_ls_structure_factor_coef Fsqd
_refine_ls_weighting_details 'w=1/[\s^2^(Fo^2^)+(0.0359P)^2^+0.3176P] where P=(Fo^2^+2Fc^2^)/3'
_refine_ls_weighting_scheme calc
_refine_ls_wR_factor_gt 0.0600
_refine_ls_wR_factor_ref 0.0604
_reflns_Friedel_coverage 0.755
_reflns_Friedel_fraction_full 0.998
_reflns_Friedel_fraction_max 0.992
_reflns_number_gt 4365
_reflns_number_total 4453
_reflns_threshold_expression 'I > 2\s(I)'
_cod_data_source_file jo8b01949_si_003.cif
_cod_data_source_block cu_molan481_0m_a
_cod_database_code 4036020
_shelx_shelxl_version_number 2014/7
_shelx_space_group_comment
;
The symmetry employed for this shelxl refinement is uniquely defined
by the following loop, which should always be used as a source of
symmetry information in preference to the above space-group names.
They are only intended as comments.
;
_shelx_estimated_absorpt_t_min 0.684
_shelx_estimated_absorpt_t_max 0.887

loop_
_space_group_symop_operation_xyz
'x, y, z'
'-x+1/2, -y, z+1/2'
'-x, y+1/2, -z+1/2'
'x+1/2, -y+1/2, -z'

loop_
_atom_site_label
_atom_site_type_symbol
_atom_site_fract_x
_atom_site_fract_y
_atom_site_fract_z
_atom_site_U_iso_or_equiv
_atom_site_adp_type
_atom_site_occupancy
_atom_site_site_symmetry_order
_atom_site_calc_flag
_atom_site_refinement_flags_posn
_atom_site_refinement_flags_adp
O1_1 O 0.39779(12) 0.64144(10) 0.42619(5) 0.0174(2) Uani 1 1 d . .
O2_1 O 0.41632(12) 0.40239(10) 0.37862(5) 0.0169(2) Uani 1 1 d . .
H2'_1 H 0.358(2) 0.3487(18) 0.3687(5) 0.025 Uiso 1 1 calc R U
O3_1 O 0.26030(12) 0.26588(10) 0.45994(5) 0.0193(2) Uani 1 1 d . .
H3'_1 H 0.2836(16) 0.197(2) 0.4719(9) 0.029 Uiso 1 1 calc R U
O4_1 O 0.34757(11) 0.55713(10) 0.52942(5) 0.0163(2) Uani 1 1 d . .
O5_1 O 0.05451(12) 0.52537(12) 0.56582(6) 0.0249(3) Uani 1 1 d . .
H5'_1 H -0.014(2) 0.5081(13) 0.5418(12) 0.037 Uiso 1 1 calc R U
O6_1 O 0.82329(11) 0.45567(9) 0.49774(5) 0.0177(2) Uani 1 1 d . .
N1_1 N 0.66081(13) 0.52410(12) 0.42716(6) 0.0166(3) Uani 1 1 d . .
H1'_1 H 0.6433 0.5594 0.3893 0.020 Uiso 1 1 calc R U
C1_1 C 0.45142(15) 0.59477(14) 0.48501(7) 0.0159(3) Uani 1 1 d . .
H1_1 H 0.5075 0.6584 0.5070 0.019 Uiso 1 1 calc R U
C2_1 C 0.54623(15) 0.48957(14) 0.46931(7) 0.0157(3) Uani 1 1 d . .
H2_1 H 0.5880 0.4645 0.5123 0.019 Uiso 1 1 calc R U
C3_1 C 0.46776(16) 0.38119(13) 0.44345(7) 0.0154(3) Uani 1 1 d . .
H3_1 H 0.5322 0.3114 0.4420 0.018 Uiso 1 1 calc R U
C4_1 C 0.34834(16) 0.35145(13) 0.49045(7) 0.0149(3) Uani 1 1 d . .
H4_1 H 0.3859 0.3179 0.5325 0.018 Uiso 1 1 calc R U
C5_1 C 0.26181(15) 0.46213(13) 0.50525(7) 0.0146(3) Uani 1 1 d . .
H5_1 H 0.2129 0.4886 0.4643 0.017 Uiso 1 1 calc R U
C6_1 C 0.15728(17) 0.43621(15) 0.55907(8) 0.0211(3) Uani 1 1 d . .
H6A_1 H 0.1118 0.3589 0.5494 0.025 Uiso 1 1 calc R U
H6B_1 H 0.2066 0.4278 0.6016 0.025 Uiso 1 1 calc R U
C7_1 C 0.3216(2) 0.74908(15) 0.43675(10) 0.0296(4) Uani 1 1 d . .
H7A_1 H 0.2863 0.7786 0.3945 0.044 Uiso 1 1 calc R U
H7B_1 H 0.3822 0.8095 0.4564 0.044 Uiso 1 1 calc R U
H7C_1 H 0.2442 0.7330 0.4666 0.044 Uiso 1 1 calc R U
C8_1 C 0.79166(15) 0.50381(13) 0.44419(7) 0.0141(3) Uani 1 1 d . .
C9_1 C 0.90241(16) 0.54120(15) 0.39689(8) 0.0182(3) Uani 1 1 d . .
H9A_1 H 0.8609 0.5854 0.3602 0.027 Uiso 1 1 calc R U
H9B_1 H 0.9497 0.4702 0.3798 0.027 Uiso 1 1 calc R U
H9C_1 H 0.9691 0.5925 0.4197 0.027 Uiso 1 1 calc R U
O1_2 O 0.33456(11) 0.19874(9) 0.18689(5) 0.0139(2) Uani 1 1 d . .
O2_2 O 0.31311(11) -0.04758(10) 0.21916(5) 0.0157(2) Uani 1 1 d . .
H2'_2 H 0.319(2) -0.124(2) 0.2176(3) 0.024 Uiso 1 1 calc R U
O3_2 O 0.12394(12) -0.06577(11) 0.32249(6) 0.0205(2) Uani 1 1 d . .
H3'_2 H 0.104(2) -0.0805(15) 0.2875(12) 0.031 Uiso 1 1 calc R U
O4_2 O 0.26250(10) 0.23778(9) 0.29512(5) 0.0138(2) Uani 1 1 d . .
O5_2 O -0.03143(12) 0.28485(10) 0.30598(6) 0.0217(2) Uani 1 1 d . .
H5'_2 H -0.115(3) 0.2637(10) 0.2994(10) 0.033 Uiso 1 1 calc R U
O6_2 O 0.70663(10) 0.20222(10) 0.28499(5) 0.0157(2) Uani 1 1 d . .
N1_2 N 0.56652(12) 0.06877(12) 0.23522(6) 0.0135(2) Uani 1 1 d . .
H1'_2 H 0.5567 0.0138 0.2045 0.016 Uiso 1 1 calc R U
C1_2 C 0.37528(14) 0.21263(13) 0.25280(7) 0.0131(3) Uani 1 1 d . .
H1_2 H 0.4417 0.2809 0.2553 0.016 Uiso 1 1 calc R U
C2_2 C 0.44909(14) 0.09978(13) 0.27660(7) 0.0127(3) Uani 1 1 d . .
H2_2 H 0.4861 0.1174 0.3216 0.015 Uiso 1 1 calc R U
C3_2 C 0.35184(15) -0.00687(13) 0.28340(7) 0.0131(3) Uani 1 1 d . .
H3_2 H 0.4007 -0.0728 0.3072 0.016 Uiso 1 1 calc R U
C4_2 C 0.22229(15) 0.02861(14) 0.32253(7) 0.0149(3) Uani 1 1 d . .
H4_2 H 0.2507 0.0432 0.3693 0.018 Uiso 1 1 calc R U
C5_2 C 0.15908(15) 0.14465(13) 0.29577(7) 0.0135(3) Uani 1 1 d . .
H5_2 H 0.1251 0.1309 0.2498 0.016 Uiso 1 1 calc R U
C6_2 C 0.04132(15) 0.19011(14) 0.33795(7) 0.0175(3) Uani 1 1 d . .
H6A_2 H -0.0233 0.1236 0.3472 0.021 Uiso 1 1 calc R U
H6B_2 H 0.0782 0.2191 0.3806 0.021 Uiso 1 1 calc R U
C7_2 C 0.27483(18) 0.30583(15) 0.15992(8) 0.0211(3) Uani 1 1 d . .
H7A_2 H 0.2647 0.2971 0.1121 0.032 Uiso 1 1 calc R U
H7B_2 H 0.3351 0.3740 0.1695 0.032 Uiso 1 1 calc R U
H7C_2 H 0.1840 0.3194 0.1798 0.032 Uiso 1 1 calc R U
C8_2 C 0.68887(15) 0.12193(13) 0.24286(7) 0.0134(3) Uani 1 1 d . .
C9_2 C 0.80541(16) 0.07685(15) 0.20072(8) 0.0191(3) Uani 1 1 d . .
H9A_2 H 0.7686 0.0471 0.1588 0.029 Uiso 1 1 calc R U
H9B_2 H 0.8532 0.0119 0.2237 0.029 Uiso 1 1 calc R U
H9C_2 H 0.8704 0.1422 0.1922 0.029 Uiso 1 1 calc R U

loop_
_atom_site_aniso_label
_atom_site_aniso_U_11
_atom_site_aniso_U_22
_atom_site_aniso_U_33
_atom_site_aniso_U_23
_atom_site_aniso_U_13
_atom_site_aniso_U_12
O1_1 0.0195(5) 0.0134(5) 0.0193(5) 0.0013(4) 0.0020(4) 0.0012(4)
O2_1 0.0216(6) 0.0166(5) 0.0126(5) -0.0007(4) -0.0011(4) -0.0053(4)
O3_1 0.0245(6) 0.0129(5) 0.0205(5) 0.0017(4) -0.0061(4) -0.0039(4)
O4_1 0.0148(5) 0.0193(5) 0.0148(5) -0.0045(4) 0.0029(4) -0.0045(4)
O5_1 0.0119(5) 0.0372(7) 0.0255(6) -0.0095(5) 0.0004(5) -0.0021(5)
O6_1 0.0152(5) 0.0190(5) 0.0188(5) 0.0047(4) -0.0034(4) -0.0024(4)
N1_1 0.0126(6) 0.0247(7) 0.0126(5) 0.0021(5) -0.0005(5) 0.0002(5)
C1_1 0.0138(7) 0.0182(7) 0.0155(7) -0.0025(5) 0.0020(5) -0.0041(6)
C2_1 0.0117(6) 0.0214(7) 0.0141(6) 0.0016(6) -0.0006(5) 0.0006(6)
C3_1 0.0168(7) 0.0145(7) 0.0149(6) 0.0013(5) 0.0002(6) 0.0035(6)
C4_1 0.0165(7) 0.0143(7) 0.0140(6) 0.0026(5) -0.0026(6) -0.0031(6)
C5_1 0.0140(7) 0.0155(7) 0.0142(6) 0.0002(5) -0.0010(5) -0.0031(6)
C6_1 0.0200(7) 0.0214(8) 0.0219(7) 0.0004(6) 0.0057(6) -0.0041(6)
C7_1 0.0341(10) 0.0149(7) 0.0399(10) -0.0004(7) 0.0038(8) 0.0063(7)
C8_1 0.0135(6) 0.0129(6) 0.0158(6) -0.0033(5) -0.0006(5) -0.0015(5)
C9_1 0.0131(7) 0.0244(8) 0.0172(7) 0.0003(6) 0.0016(5) 0.0003(6)
O1_2 0.0155(5) 0.0148(5) 0.0114(5) 0.0016(4) -0.0007(4) 0.0006(4)
O2_2 0.0180(5) 0.0134(5) 0.0158(5) -0.0011(4) -0.0007(4) -0.0012(4)
O3_2 0.0172(5) 0.0212(6) 0.0231(5) 0.0030(5) 0.0045(4) -0.0054(4)
O4_2 0.0104(5) 0.0156(5) 0.0154(5) -0.0034(4) 0.0016(4) -0.0009(4)
O5_2 0.0114(5) 0.0197(6) 0.0341(6) -0.0034(5) -0.0013(4) 0.0010(4)
O6_2 0.0125(5) 0.0156(5) 0.0190(5) -0.0021(4) -0.0006(4) -0.0006(4)
N1_2 0.0108(6) 0.0164(6) 0.0135(5) -0.0023(5) 0.0009(4) 0.0003(5)
C1_2 0.0104(6) 0.0159(7) 0.0130(6) -0.0020(6) 0.0007(5) -0.0006(5)
C2_2 0.0095(6) 0.0165(7) 0.0121(6) -0.0010(5) 0.0007(5) 0.0001(5)
C3_2 0.0122(6) 0.0141(7) 0.0131(6) 0.0019(5) -0.0005(5) 0.0002(5)
C4_2 0.0116(7) 0.0184(7) 0.0147(6) 0.0022(6) 0.0014(5) -0.0011(5)
C5_2 0.0102(6) 0.0168(7) 0.0137(6) -0.0005(5) 0.0007(5) -0.0016(6)
C6_2 0.0111(7) 0.0238(8) 0.0175(7) -0.0026(6) 0.0018(5) 0.0010(6)
C7_2 0.0242(8) 0.0179(7) 0.0212(8) 0.0060(6) -0.0030(6) 0.0009(6)
C8_2 0.0120(7) 0.0151(7) 0.0132(6) 0.0027(5) -0.0007(5) 0.0017(5)
C9_2 0.0119(7) 0.0254(8) 0.0201(7) -0.0041(6) 0.0014(6) 0.0002(6)

loop_
_atom_type_symbol
_atom_type_description
_atom_type_scat_dispersion_real
_atom_type_scat_dispersion_imag
_atom_type_scat_source
C C 0.0181 0.0091 'International Tables Vol C Tables 4.2.6.8 and 6.1.1.4'
H H 0.0000 0.0000 'International Tables Vol C Tables 4.2.6.8 and 6.1.1.4'
N N 0.0311 0.0180 'International Tables Vol C Tables 4.2.6.8 and 6.1.1.4'
O O 0.0492 0.0322 'International Tables Vol C Tables 4.2.6.8 and 6.1.1.4'

loop_
_geom_angle_atom_site_label_1
_geom_angle_atom_site_label_2
_geom_angle_atom_site_label_3
_geom_angle
C1_1 O1_1 C7_1 112.21(12)
C3_1 O2_1 H2'_1 109.5
C4_1 O3_1 H3'_1 109.5
C1_1 O4_1 C5_1 114.51(11)
C6_1 O5_1 H5'_1 109.5
C8_1 N1_1 C2_1 121.92(13)
C8_1 N1_1 H1'_1 119.0
C2_1 N1_1 H1'_1 119.0
O1_1 C1_1 O4_1 112.89(12)
O1_1 C1_1 C2_1 109.44(12)
O4_1 C1_1 C2_1 109.34(12)
O1_1 C1_1 H1_1 108.4
O4_1 C1_1 H1_1 108.4
C2_1 C1_1 H1_1 108.4
N1_1 C2_1 C3_1 112.97(12)
N1_1 C2_1 C1_1 112.16(13)
C3_1 C2_1 C1_1 112.65(12)
N1_1 C2_1 H2_1 106.1
C3_1 C2_1 H2_1 106.1
C1_1 C2_1 H2_1 106.1
O2_1 C3_1 C2_1 111.04(12)
O2_1 C3_1 C4_1 110.18(12)
C2_1 C3_1 C4_1 109.56(12)
O2_1 C3_1 H3_1 108.7
C2_1 C3_1 H3_1 108.7
C4_1 C3_1 H3_1 108.7
O3_1 C4_1 C5_1 107.60(12)
O3_1 C4_1 C3_1 109.11(12)
C5_1 C4_1 C3_1 111.11(12)
O3_1 C4_1 H4_1 109.7
C5_1 C4_1 H4_1 109.7
C3_1 C4_1 H4_1 109.7
O4_1 C5_1 C6_1 106.40(11)
O4_1 C5_1 C4_1 110.52(12)
C6_1 C5_1 C4_1 110.68(12)
O4_1 C5_1 H5_1 109.7
C6_1 C5_1 H5_1 109.7
C4_1 C5_1 H5_1 109.7
O5_1 C6_1 C5_1 113.84(13)
O5_1 C6_1 H6A_1 108.8
C5_1 C6_1 H6A_1 108.8
O5_1 C6_1 H6B_1 108.8
C5_1 C6_1 H6B_1 108.8
H6A_1 C6_1 H6B_1 107.7
O1_1 C7_1 H7A_1 109.5
O1_1 C7_1 H7B_1 109.5
H7A_1 C7_1 H7B_1 109.5
O1_1 C7_1 H7C_1 109.5
H7A_1 C7_1 H7C_1 109.5
H7B_1 C7_1 H7C_1 109.5
O6_1 C8_1 N1_1 122.09(13)
O6_1 C8_1 C9_1 120.05(13)
N1_1 C8_1 C9_1 117.86(13)
C8_1 C9_1 H9A_1 109.5
C8_1 C9_1 H9B_1 109.5
H9A_1 C9_1 H9B_1 109.5
C8_1 C9_1 H9C_1 109.5
H9A_1 C9_1 H9C_1 109.5
H9B_1 C9_1 H9C_1 109.5
C1_2 O1_2 C7_2 112.52(11)
C3_2 O2_2 H2'_2 109.5
C4_2 O3_2 H3'_2 109.5
C1_2 O4_2 C5_2 113.37(10)
C6_2 O5_2 H5'_2 109.5
C8_2 N1_2 C2_2 121.38(12)
C8_2 N1_2 H1'_2 119.3
C2_2 N1_2 H1'_2 119.3
O1_2 C1_2 O4_2 112.46(11)
O1_2 C1_2 C2_2 109.92(11)
O4_2 C1_2 C2_2 109.47(11)
O1_2 C1_2 H1_2 108.3
O4_2 C1_2 H1_2 108.3
C2_2 C1_2 H1_2 108.3
N1_2 C2_2 C3_2 110.36(12)
N1_2 C2_2 C1_2 112.36(12)
C3_2 C2_2 C1_2 112.67(11)
N1_2 C2_2 H2_2 107.0
C3_2 C2_2 H2_2 107.0
C1_2 C2_2 H2_2 107.0
O2_2 C3_2 C2_2 109.19(11)
O2_2 C3_2 C4_2 109.77(11)
C2_2 C3_2 C4_2 110.40(12)
O2_2 C3_2 H3_2 109.2
C2_2 C3_2 H3_2 109.2
C4_2 C3_2 H3_2 109.2
O3_2 C4_2 C5_2 111.15(12)
O3_2 C4_2 C3_2 110.78(12)
C5_2 C4_2 C3_2 111.21(12)
O3_2 C4_2 H4_2 107.8
C5_2 C4_2 H4_2 107.8
C3_2 C4_2 H4_2 107.8
O4_2 C5_2 C6_2 106.58(11)
O4_2 C5_2 C4_2 109.67(11)
C6_2 C5_2 C4_2 112.66(12)
O4_2 C5_2 H5_2 109.3
C6_2 C5_2 H5_2 109.3
C4_2 C5_2 H5_2 109.3
O5_2 C6_2 C5_2 111.40(12)
O5_2 C6_2 H6A_2 109.3
C5_2 C6_2 H6A_2 109.3
O5_2 C6_2 H6B_2 109.3
C5_2 C6_2 H6B_2 109.3
H6A_2 C6_2 H6B_2 108.0
O1_2 C7_2 H7A_2 109.5
O1_2 C7_2 H7B_2 109.5
H7A_2 C7_2 H7B_2 109.5
O1_2 C7_2 H7C_2 109.5
H7A_2 C7_2 H7C_2 109.5
H7B_2 C7_2 H7C_2 109.5
O6_2 C8_2 N1_2 121.41(13)
O6_2 C8_2 C9_2 121.71(13)
N1_2 C8_2 C9_2 116.83(13)
C8_2 C9_2 H9A_2 109.5
C8_2 C9_2 H9B_2 109.5
H9A_2 C9_2 H9B_2 109.5
C8_2 C9_2 H9C_2 109.5
H9A_2 C9_2 H9C_2 109.5
H9B_2 C9_2 H9C_2 109.5

loop_
_geom_bond_atom_site_label_1
_geom_bond_atom_site_label_2
_geom_bond_distance
O1_1 C1_1 1.4013(19)
O1_1 C7_1 1.4281(19)
O2_1 C3_1 1.4253(18)
O2_1 H2'_1 0.85(2)
O3_1 C4_1 1.4233(18)
O3_1 H3'_1 0.84(3)
O4_1 C1_1 1.4139(18)
O4_1 C5_1 1.4350(17)
O5_1 C6_1 1.416(2)
O5_1 H5'_1 0.84(3)
O6_1 C8_1 1.2498(18)
N1_1 C8_1 1.333(2)
N1_1 C2_1 1.4527(19)
N1_1 H1'_1 0.8800
C1_1 C2_1 1.526(2)
C1_1 H1_1 1.0000
C2_1 C3_1 1.524(2)
C2_1 H2_1 1.0000
C3_1 C4_1 1.535(2)
C3_1 H3_1 1.0000
C4_1 C5_1 1.525(2)
C4_1 H4_1 1.0000
C5_1 C6_1 1.516(2)
C5_1 H5_1 1.0000
C6_1 H6A_1 0.9900
C6_1 H6B_1 0.9900
C7_1 H7A_1 0.9800
C7_1 H7B_1 0.9800
C7_1 H7C_1 0.9800
C8_1 C9_1 1.498(2)
C9_1 H9A_1 0.9800
C9_1 H9B_1 0.9800
C9_1 H9C_1 0.9800
O1_2 C1_2 1.4016(17)
O1_2 C7_2 1.4383(18)
O2_2 C3_2 1.4295(17)
O2_2 H2'_2 0.86(2)
O3_2 C4_2 1.4220(19)
O3_2 H3'_2 0.75(3)
O4_2 C1_2 1.4169(16)
O4_2 C5_2 1.4452(17)
O5_2 C6_2 1.4282(19)
O5_2 H5'_2 0.86(3)
O6_2 C8_2 1.2511(18)
N1_2 C8_2 1.3347(19)
N1_2 C2_2 1.4551(18)
N1_2 H1'_2 0.8800
C1_2 C2_2 1.529(2)
C1_2 H1_2 1.0000
C2_2 C3_2 1.5262(19)
C2_2 H2_2 1.0000
C3_2 C4_2 1.5366(19)
C3_2 H3_2 1.0000
C4_2 C5_2 1.534(2)
C4_2 H4_2 1.0000
C5_2 C6_2 1.5132(19)
C5_2 H5_2 1.0000
C6_2 H6A_2 0.9900
C6_2 H6B_2 0.9900
C7_2 H7A_2 0.9800
C7_2 H7B_2 0.9800
C7_2 H7C_2 0.9800
C8_2 C9_2 1.503(2)
C9_2 H9A_2 0.9800
C9_2 H9B_2 0.9800
C9_2 H9C_2 0.9800
